data_2104914
loop_
_publ_author_name
'Siegler, Maxime A.'
'Parkin, Sean'
'Angel, Ross J.'
'Brock, Carolyn Pratt'

_publ_section_title
;
 Detailed study of the phase transition in
 [Ni(H~2~O)~6~](NO~3~)~2~&#x00B7;(15-crown-5)&#x00B7;H~2~O and analysis
 in terms of mean-field theory
;
_journal_issue 2
_journal_name_full 'Acta Crystallographica Section B'
_journal_page_first 130
_journal_page_last 143
_journal_paper_doi 10.1107/S010876811100526X
_journal_volume 67
_journal_year 2011
_chemical_formula_moiety 'C10 H20 O5, H12 Ni O6 2+, 2(N O3 1-), H2 O'
_chemical_formula_sum 'C10 H34 N2 Ni O18'
_chemical_formula_weight 529.10
_chemical_name_systematic 'hexaaquanickel(II) nitrate (15-crown-5) monohydrate'
_space_group_IT_number 4
_symmetry_cell_setting monoclinic
_symmetry_Int_Tables_number 4
_symmetry_space_group_name_Hall 'P 2yb (1/2*x,y,-1/2*x+z)'
_symmetry_space_group_name_H-M 'B 1 21 1'
_atom_sites_solution_hydrogens geom
_atom_sites_solution_primary direct
_atom_sites_solution_secondary difmap
_audit_creation_method SHELXL-97
_cell_angle_alpha 90.
_cell_angle_beta 106.40(1)
_cell_angle_gamma 90.
_cell_formula_units_Z 8
_cell_length_a 16.194(2)
_cell_length_b 16.533(2)
_cell_length_c 17.878(2)
_cell_measurement_reflns_used 5453
_cell_measurement_temperature 110(2)
_cell_measurement_theta_max 27.48
_cell_measurement_theta_min 1.00
_cell_volume 4591.8(10)
_computing_cell_refinement 'SCALEPACK (Otwinowski & Minor, 2006)'
_computing_data_collection 'COLLECT (Nonius, 2000)'
_computing_data_reduction 'DENZO-SMN (Otwinowski & Minor, 2006)'
_computing_molecular_graphics 'Mercury (Macrae et al., 2008)'
_computing_publication_material
;
SHELXL-97 (Sheldrick, 2008) and local procedures
;
_computing_structure_refinement 'SHELXL-97 (Sheldrick, 2008)'
_computing_structure_solution 'SHELXS-97 (Sheldrick, 2008)'
_diffrn_ambient_temperature 110(2)
_diffrn_detector_area_resol_mean 18
_diffrn_measured_fraction_theta_full 1.000
_diffrn_measured_fraction_theta_max 1.000
_diffrn_measurement_device_type 'Nonius KappaCCD diffractometer'
_diffrn_measurement_method '\w scans at fixed \c = 55\%'
_diffrn_radiation_monochromator graphite
_diffrn_radiation_source 'fine-focus sealed tube'
_diffrn_radiation_type MoK\a
_diffrn_radiation_wavelength 0.71073
_diffrn_reflns_av_R_equivalents 0.068
_diffrn_reflns_av_sigmaI/netI 0.0808
_diffrn_reflns_limit_h_max 21
_diffrn_reflns_limit_h_min -20
_diffrn_reflns_limit_k_max 21
_diffrn_reflns_limit_k_min -21
_diffrn_reflns_limit_l_max 23
_diffrn_reflns_limit_l_min -23
_diffrn_reflns_number 33161
_diffrn_reflns_theta_full 27.48
_diffrn_reflns_theta_max 27.48
_diffrn_reflns_theta_min 1.50
_diffrn_standards_decay_% <2
_exptl_absorpt_coefficient_mu 0.929
_exptl_absorpt_correction_T_max 0.8733
_exptl_absorpt_correction_T_min 0.7370
_exptl_absorpt_correction_type multi-scan
_exptl_absorpt_process_details 'Scalepack (Otwinowski & Minor, 2006)'
_exptl_crystal_colour 'pale green'
_exptl_crystal_density_diffrn 1.531
_exptl_crystal_density_method 'not measured'
_exptl_crystal_description parallelepiped
_exptl_crystal_F_000 2240
_exptl_crystal_size_max 0.35
_exptl_crystal_size_mid 0.15
_exptl_crystal_size_min 0.15
_refine_diff_density_max 0.868
_refine_diff_density_min -0.454
_refine_diff_density_rms 0.075
_refine_ls_abs_structure_details 'Flack H D (1983), Acta Cryst. A39, 876-881'
_refine_ls_abs_structure_Flack 0.066(9)
_refine_ls_extinction_coef 0.00010(5)
_refine_ls_extinction_expression Fc^*^=kFc[1+0.001xFc^2^\l^3^/sin(2\q)]^-1/4^
_refine_ls_extinction_method SHELXL
_refine_ls_goodness_of_fit_ref 1.002
_refine_ls_hydrogen_treatment mixed
_refine_ls_matrix_type full
_refine_ls_number_parameters 648
_refine_ls_number_reflns 10530
_refine_ls_number_restraints 43
_refine_ls_restrained_S_all 1.001
_refine_ls_R_factor_all 0.0943
_refine_ls_R_factor_gt 0.0422
_refine_ls_shift/su_max 0.001
_refine_ls_shift/su_mean 0.000
_refine_ls_structure_factor_coef Fsqd
_refine_ls_weighting_details 'calc w=1/[\s^2^(Fo^2^)+(0.0374P)^2^+0.0000P] where P=(Fo^2^+2Fc^2^)/3'
_refine_ls_weighting_scheme calc
_refine_ls_wR_factor_gt 0.0794
_refine_ls_wR_factor_ref 0.0938
_reflns_number_gt 6703
_reflns_number_total 10530
_reflns_threshold_expression >2sigma(I)
_cod_data_source_file hw5014.cif
_cod_data_source_block 110K_H
_cod_original_cell_volume 4591.8(9)
_cod_original_sg_symbol_H-M 'B 21'
_cod_database_code 2104914

loop_
_symmetry_equiv_pos_as_xyz
'x, y, z'
'-x, y+1/2, -z'
'x+1/2, y, z+1/2'
'-x+1/2, y+1/2, -z+1/2'

loop_
_atom_site_label
_atom_site_type_symbol
_atom_site_fract_x
_atom_site_fract_y
_atom_site_fract_z
_atom_site_U_iso_or_equiv
_atom_site_adp_type
_atom_site_occupancy
_atom_site_symmetry_multiplicity
_atom_site_calc_flag
_atom_site_refinement_flags
_atom_site_disorder_assembly
_atom_site_disorder_group
C1_1 C 0.0443(3) 0.1847(2) 0.0503(2) 0.0350(11) Uani 1 1 d . . .
H1A_1 H 0.0053 0.1423 0.0208 0.042 Uiso 1 1 calc R . .
H1B_1 H 0.1041 0.1703 0.0516 0.042 Uiso 1 1 calc R . .
C2_1 C 0.0207(2) 0.2655(2) 0.0116(2) 0.0283(10) Uani 1 1 d . . .
H2A_1 H 0.0075 0.2594 -0.0457 0.034 Uiso 1 1 calc R . .
H2B_1 H -0.0313 0.2868 0.0236 0.034 Uiso 1 1 calc R . .
C3_1 C 0.0684(3) 0.4037(2) 0.0205(2) 0.0304(10) Uani 1 1 d . . .
H3A_1 H 0.0286 0.4072 -0.0328 0.036 Uiso 1 1 calc R . .
H3B_1 H 0.1212 0.4343 0.0212 0.036 Uiso 1 1 calc R . .
C4_1 C 0.0267(2) 0.4419(2) 0.0769(2) 0.0306(10) Uani 1 1 d . . .
H4A_1 H 0.0139 0.4995 0.0633 0.037 Uiso 1 1 calc R . .
H4B_1 H -0.0281 0.4140 0.0746 0.037 Uiso 1 1 calc R . .
C5_1 C 0.0531(3) 0.4771(2) 0.2091(2) 0.0249(10) Uani 1 1 d . . .
H5A_1 H -0.0090 0.4660 0.2001 0.030 Uiso 1 1 calc R . .
H5B_1 H 0.0606 0.5361 0.2044 0.030 Uiso 1 1 calc R . .
C6_1 C 0.1023(2) 0.4490(2) 0.2889(2) 0.0272(10) Uani 1 1 d . . .
H6A_1 H 0.1649 0.4504 0.2944 0.033 Uiso 1 1 calc R . .
H6B_1 H 0.0904 0.4850 0.3289 0.033 Uiso 1 1 calc R . .
C7_1 C 0.1343(2) 0.3246(2) 0.36057(19) 0.0250(10) Uani 1 1 d . . .
H7A_1 H 0.1333 0.3470 0.4117 0.030 Uiso 1 1 calc R . .
H7B_1 H 0.1935 0.3293 0.3559 0.030 Uiso 1 1 calc R . .
C8_1 C 0.1068(2) 0.2376(2) 0.3545(2) 0.0261(9) Uani 1 1 d . . .
H8A_1 H 0.1419 0.2069 0.4000 0.031 Uiso 1 1 calc R . .
H8B_1 H 0.0456 0.2334 0.3538 0.031 Uiso 1 1 calc R . .
C9_1 C 0.0657(3) 0.1363(2) 0.2557(2) 0.0283(10) Uani 1 1 d . . .
H9A_1 H 0.0054 0.1472 0.2553 0.034 Uiso 1 1 calc R . .
H9B_1 H 0.0867 0.0887 0.2894 0.034 Uiso 1 1 calc R . .
C10_1 C 0.0708(3) 0.1204(2) 0.1741(2) 0.0303(10) Uani 1 1 d . . .
H10A_1 H 0.1314 0.1112 0.1746 0.036 Uiso 1 1 calc R . .
H10B_1 H 0.0369 0.0717 0.1525 0.036 Uiso 1 1 calc R . .
O1_1 O 0.03678(16) 0.18998(15) 0.12725(13) 0.0238(6) Uani 1 1 d . . .
O2_1 O 0.09033(16) 0.32088(16) 0.03877(13) 0.0269(7) Uani 1 1 d . . .
O3_1 O 0.08408(16) 0.43545(14) 0.15278(13) 0.0238(6) Uani 1 1 d . . .
O4_1 O 0.07578(15) 0.36802(15) 0.29903(13) 0.0234(6) Uani 1 1 d . . .
O5_1 O 0.11846(16) 0.20505(14) 0.28408(13) 0.0232(6) Uani 1 1 d . . .
Ni1_1 Ni 0.32506(3) 0.30128(3) 0.19850(2) 0.01393(12) Uani 1 1 d . . .
O6_1 O 0.20255(14) 0.30494(17) 0.20884(13) 0.0194(6) Uani 1 1 d D . .
H6C_1 H 0.1659(15) 0.3401(14) 0.1879(18) 0.029 Uiso 1 1 d D . .
H6D_1 H 0.1738(17) 0.2707(14) 0.2254(19) 0.029 Uiso 1 1 d D . .
O7_1 O 0.44446(14) 0.30960(15) 0.18222(12) 0.0158(6) Uani 1 1 d D . .
H7C_1 H 0.4850(14) 0.3173(18) 0.2225(11) 0.024 Uiso 1 1 d D . .
H7D_1 H 0.4655(17) 0.2745(15) 0.1584(14) 0.024 Uiso 1 1 d D . .
O8_1 O 0.27357(16) 0.32599(15) 0.08265(13) 0.0207(6) Uani 1 1 d D . .
H8C_1 H 0.2209(7) 0.321(2) 0.0645(18) 0.031 Uiso 1 1 d D . .
H8D_1 H 0.2878(18) 0.3611(16) 0.0550(16) 0.031 Uiso 1 1 d D . .
O9_1 O 0.34143(16) 0.42174(13) 0.23144(13) 0.0185(6) Uani 1 1 d D . .
H9C_1 H 0.3087(18) 0.4499(18) 0.1962(11) 0.028 Uiso 1 1 d D . .
H9D_1 H 0.328(2) 0.4366(19) 0.2718(9) 0.028 Uiso 1 1 d D . .
O10_1 O 0.37342(16) 0.26930(14) 0.31387(12) 0.0192(6) Uani 1 1 d D . .
H10C_1 H 0.373(2) 0.3040(12) 0.3490(13) 0.029 Uiso 1 1 d D . .
H10D_1 H 0.360(2) 0.2262(10) 0.3333(16) 0.029 Uiso 1 1 d D . .
O11_1 O 0.32063(17) 0.18074(14) 0.17171(13) 0.0222(6) Uani 1 1 d D . .
H11C_1 H 0.303(2) 0.1536(18) 0.2033(13) 0.033 Uiso 1 1 d D . .
H11D_1 H 0.297(2) 0.1588(18) 0.1281(9) 0.033 Uiso 1 1 d D . .
N1_1 N 0.32455(18) 0.43328(18) 0.43268(16) 0.0188(7) Uani 1 1 d . . .
O12_1 O 0.35003(17) 0.36240(15) 0.43295(13) 0.0278(6) Uani 1 1 d . . .
O13_1 O 0.30130(17) 0.45870(14) 0.48971(13) 0.0266(6) Uani 1 1 d . . .
O14_1 O 0.32094(19) 0.47871(16) 0.37617(14) 0.0331(7) Uani 1 1 d . . .
N2_1 N 0.2828(2) 0.08073(18) 0.34583(17) 0.0246(7) Uani 1 1 d . . .
O15_1 O 0.27144(15) 0.07631(13) 0.27378(13) 0.0228(6) Uani 1 1 d . . .
O16_1 O 0.24546(17) 0.03211(14) 0.37878(13) 0.0292(7) Uani 1 1 d . . .
O17_1 O 0.3310(2) 0.13372(16) 0.38569(15) 0.0406(8) Uani 1 1 d . . .
O18_1 O 0.2551(5) 0.1251(3) 0.0246(3) 0.0351(16) Uani 0.757(13) 1 d PD A 1
O18'_1 O 0.3006(14) 0.1054(10) 0.0387(9) 0.0351(16) Uani 0.243(13) 1 d P A 2
H18C_1 H 0.294(2) 0.130(2) 0.003(3) 0.053 Uiso 1 1 d D . .
H18D_1 H 0.245(3) 0.0752(8) 0.024(2) 0.053 Uiso 1 1 d D . .
C1_2 C 0.5304(2) 0.2275(2) 0.02266(19) 0.0269(9) Uani 1 1 d . . .
H1A_2 H 0.4857 0.1959 -0.0153 0.032 Uiso 1 1 calc R . .
H1B_2 H 0.5874 0.2117 0.0172 0.032 Uiso 1 1 calc R . .
C2_2 C 0.5158(2) 0.3164(2) 0.0075(2) 0.0249(10) Uani 1 1 d . . .
H2A_2 H 0.4994 0.3268 -0.0493 0.030 Uiso 1 1 calc R . .
H2B_2 H 0.4682 0.3351 0.0279 0.030 Uiso 1 1 calc R . .
C3_2 C 0.5786(3) 0.4460(2) 0.0462(2) 0.0311(10) Uani 1 1 d . . .
H3A_2 H 0.5384 0.4634 -0.0039 0.037 Uiso 1 1 calc R . .
H3B_2 H 0.6340 0.4744 0.0526 0.037 Uiso 1 1 calc R . .
C4_2 C 0.5420(2) 0.4693(2) 0.1126(2) 0.0256(9) Uani 1 1 d . . .
H4A_2 H 0.5369 0.5288 0.1151 0.031 Uiso 1 1 calc R . .
H4B_2 H 0.4840 0.4454 0.1042 0.031 Uiso 1 1 calc R . .
C5_2 C 0.5760(3) 0.4685(2) 0.2502(2) 0.0257(10) Uani 1 1 d . . .
H5A_2 H 0.5130 0.4643 0.2416 0.031 Uiso 1 1 calc R . .
H5B_2 H 0.5928 0.5259 0.2597 0.031 Uiso 1 1 calc R . .
C6_2 C 0.6219(2) 0.4185(2) 0.31886(19) 0.0258(9) Uani 1 1 d . . .
H6A_2 H 0.6831 0.4122 0.3204 0.031 Uiso 1 1 calc R . .
H6B_2 H 0.6192 0.4452 0.3677 0.031 Uiso 1 1 calc R . .
C7_2 C 0.6294(2) 0.2785(2) 0.36048(18) 0.0253(10) Uani 1 1 d . . .
H7A_2 H 0.6283 0.2865 0.4151 0.030 Uiso 1 1 calc R . .
H7B_2 H 0.6901 0.2799 0.3592 0.030 Uiso 1 1 calc R . .
C8_2 C 0.5896(3) 0.1993(2) 0.33063(19) 0.0278(10) Uani 1 1 d . . .
H8A_2 H 0.6158 0.1554 0.3673 0.033 Uiso 1 1 calc R . .
H8B_2 H 0.5270 0.2005 0.3249 0.033 Uiso 1 1 calc R . .
C9_2 C 0.5519(3) 0.1247(2) 0.2094(2) 0.0240(10) Uani 1 1 d . . .
H9A_2 H 0.4913 0.1314 0.2099 0.029 Uiso 1 1 calc R . .
H9B_2 H 0.5717 0.0704 0.2301 0.029 Uiso 1 1 calc R . .
C10_2 C 0.5589(3) 0.1336(2) 0.1275(2) 0.0251(10) Uani 1 1 d . . .
H10A_2 H 0.6197 0.1285 0.1271 0.030 Uiso 1 1 calc R . .
H10B_2 H 0.5249 0.0910 0.0934 0.030 Uiso 1 1 calc R . .
O1_2 O 0.52649(16) 0.21156(14) 0.10032(13) 0.0223(6) Uani 1 1 d . . .
O2_2 O 0.59209(16) 0.35980(16) 0.04448(13) 0.0251(6) Uani 1 1 d . . .
O3_2 O 0.59831(16) 0.43977(14) 0.18294(13) 0.0250(6) Uani 1 1 d . . .
O4_2 O 0.58111(15) 0.34146(14) 0.31165(14) 0.0234(6) Uani 1 1 d . . .
O5_2 O 0.60495(15) 0.18619(14) 0.25656(13) 0.0218(6) Uani 1 1 d . . .
Ni2_2 Ni 0.82479(3) 0.29727(3) 0.19670(2) 0.01397(12) Uani 1 1 d . . .
O6_2 O 0.70280(14) 0.30013(17) 0.20856(13) 0.0188(5) Uani 1 1 d D . .
H6C_2 H 0.6668(16) 0.3372(13) 0.1918(19) 0.028 Uiso 1 1 d D . .
H6D_2 H 0.6737(17) 0.2633(13) 0.2207(19) 0.028 Uiso 1 1 d D . .
O7_2 O 0.94355(14) 0.30429(16) 0.17946(12) 0.0154(5) Uani 1 1 d D . .
H7C_2 H 0.9846(14) 0.3207(16) 0.2167(13) 0.023 Uiso 1 1 d D . .
H7D_2 H 0.9655(17) 0.2644(13) 0.1624(16) 0.023 Uiso 1 1 d D . .
O8_2 O 0.77040(16) 0.32830(14) 0.08178(13) 0.0193(6) Uani 1 1 d D . .
H8C_2 H 0.7171(7) 0.3368(19) 0.0687(19) 0.029 Uiso 1 1 d D . .
H8D_2 H 0.7903(17) 0.3670(14) 0.0623(18) 0.029 Uiso 1 1 d D . .
O9_2 O 0.84530(16) 0.41474(13) 0.23509(13) 0.0194(6) Uani 1 1 d D . .
H9C_2 H 0.821(2) 0.4480(16) 0.2013(11) 0.029 Uiso 1 1 d D . .
H9D_2 H 0.842(2) 0.4323(18) 0.2777(8) 0.029 Uiso 1 1 d D . .
O10_2 O 0.87518(15) 0.26254(14) 0.31171(12) 0.0180(6) Uani 1 1 d D . .
H10C_2 H 0.868(2) 0.2960(13) 0.3449(15) 0.027 Uiso 1 1 d D . .
H10D_2 H 0.856(2) 0.2191(10) 0.3253(17) 0.027 Uiso 1 1 d D . .
O11_2 O 0.81765(16) 0.17764(14) 0.16739(13) 0.0196(6) Uani 1 1 d D . .
H11C_2 H 0.799(2) 0.1470(17) 0.1967(13) 0.029 Uiso 1 1 d D . .
H11D_2 H 0.797(2) 0.1568(18) 0.1228(8) 0.029 Uiso 1 1 d D . .
N1_2 N 0.83232(18) 0.42396(18) 0.43429(15) 0.0201(7) Uani 1 1 d . . .
O12_2 O 0.82563(16) 0.34906(14) 0.42197(13) 0.0242(6) Uani 1 1 d . . .
O13_2 O 0.81985(18) 0.45236(14) 0.49507(13) 0.0304(7) Uani 1 1 d . . .
O14_2 O 0.8512(2) 0.46870(16) 0.38630(15) 0.0391(8) Uani 1 1 d . . .
N2_2 N 0.7664(2) 0.08156(17) 0.33469(17) 0.0226(7) Uani 1 1 d . . .
O15_2 O 0.76026(16) 0.07441(13) 0.26373(13) 0.0242(6) Uani 1 1 d . . .
O16_2 O 0.72528(17) 0.03496(13) 0.36629(13) 0.0259(6) Uani 1 1 d . . .
O17_2 O 0.81454(19) 0.13412(16) 0.37545(15) 0.0337(7) Uani 1 1 d . . .
O18_2 O 0.7443(2) 0.11881(18) 0.02314(18) 0.0517(9) Uani 1 1 d D . .
H18C_2 H 0.7934(15) 0.103(3) 0.019(3) 0.078 Uiso 1 1 d D . .
H18D_2 H 0.718(2) 0.0738(14) 0.021(3) 0.078 Uiso 1 1 d D . .

loop_
_atom_site_aniso_label
_atom_site_aniso_U_11
_atom_site_aniso_U_22
_atom_site_aniso_U_33
_atom_site_aniso_U_23
_atom_site_aniso_U_13
_atom_site_aniso_U_12
C1_1 0.035(3) 0.040(3) 0.031(2) -0.017(2) 0.011(2) 0.000(2)
C2_1 0.018(2) 0.048(3) 0.020(2) -0.0051(18) 0.0067(17) -0.004(2)
C3_1 0.028(2) 0.041(3) 0.023(2) 0.0108(19) 0.0077(18) 0.005(2)
C4_1 0.026(2) 0.030(2) 0.037(2) 0.0091(19) 0.0099(19) 0.005(2)
C5_1 0.024(3) 0.017(2) 0.035(2) -0.0066(18) 0.011(2) 0.0003(19)
C6_1 0.022(2) 0.027(2) 0.038(2) -0.0082(19) 0.0169(19) -0.0106(19)
C7_1 0.017(2) 0.038(3) 0.022(2) -0.0054(18) 0.0073(17) 0.0011(19)
C8_1 0.019(2) 0.042(3) 0.020(2) 0.0069(18) 0.0095(17) 0.006(2)
C9_1 0.023(2) 0.015(2) 0.047(3) 0.007(2) 0.009(2) 0.0000(19)
C10_1 0.028(3) 0.018(2) 0.042(3) -0.0047(19) 0.004(2) 0.0058(19)
O1_1 0.0241(16) 0.0240(15) 0.0257(14) -0.0061(12) 0.0110(12) 0.0037(12)
O2_1 0.0179(15) 0.0405(18) 0.0203(13) -0.0005(11) 0.0023(11) 0.0004(13)
O3_1 0.0197(16) 0.0274(15) 0.0249(14) 0.0000(12) 0.0071(11) 0.0025(13)
O4_1 0.0185(15) 0.0266(15) 0.0238(14) 0.0002(12) 0.0038(12) -0.0024(12)
O5_1 0.0225(16) 0.0231(14) 0.0263(14) 0.0023(11) 0.0107(12) 0.0000(12)
Ni1_1 0.0138(3) 0.0147(2) 0.0140(2) -0.0003(2) 0.00490(19) -0.0002(2)
O6_1 0.0092(14) 0.0267(15) 0.0250(13) 0.0092(13) 0.0091(11) 0.0012(13)
O7_1 0.0134(14) 0.0176(14) 0.0174(12) -0.0026(11) 0.0058(10) 0.0008(12)
O8_1 0.0170(15) 0.0298(16) 0.0151(12) 0.0064(10) 0.0040(11) -0.0035(12)
O9_1 0.0214(15) 0.0172(14) 0.0197(13) 0.0002(11) 0.0104(11) 0.0013(11)
O10_1 0.0246(15) 0.0191(13) 0.0131(12) 0.0002(10) 0.0040(11) 0.0003(13)
O11_1 0.0332(17) 0.0146(13) 0.0200(13) -0.0002(11) 0.0095(13) -0.0038(11)
N1_1 0.0172(19) 0.0194(18) 0.0199(16) -0.0026(13) 0.0054(14) -0.0062(15)
O12_1 0.0356(18) 0.0222(15) 0.0250(14) -0.0011(11) 0.0076(12) 0.0117(13)
O13_1 0.0382(18) 0.0258(15) 0.0204(13) 0.0013(11) 0.0159(13) 0.0027(13)
O14_1 0.056(2) 0.0230(15) 0.0234(14) 0.0019(12) 0.0152(15) -0.0072(15)
N2_1 0.027(2) 0.0221(18) 0.0264(18) 0.0004(15) 0.0099(16) -0.0015(16)
O15_1 0.0292(17) 0.0238(14) 0.0177(14) 0.0009(11) 0.0103(12) 0.0000(12)
O16_1 0.0429(19) 0.0247(15) 0.0244(14) -0.0012(12) 0.0165(13) -0.0090(14)
O17_1 0.059(2) 0.0288(16) 0.0275(16) -0.0030(14) 0.0020(15) -0.0188(16)
O18_1 0.053(5) 0.028(3) 0.025(2) -0.0064(18) 0.012(3) -0.014(3)
O18'_1 0.053(5) 0.028(3) 0.025(2) -0.0064(18) 0.012(3) -0.014(3)
C1_2 0.027(2) 0.035(2) 0.018(2) -0.0083(17) 0.0060(17) -0.001(2)
C2_2 0.015(2) 0.038(3) 0.0182(18) 0.0010(17) -0.0009(16) -0.0035(19)
C3_2 0.034(3) 0.027(2) 0.030(2) 0.0099(18) 0.0030(19) -0.003(2)
C4_2 0.019(2) 0.022(2) 0.035(2) 0.0079(18) 0.0064(18) 0.0031(18)
C5_2 0.021(2) 0.021(2) 0.041(3) -0.0068(19) 0.018(2) -0.0004(19)
C6_2 0.021(2) 0.028(2) 0.030(2) -0.0136(18) 0.0104(18) -0.0049(19)
C7_2 0.020(2) 0.041(3) 0.0145(18) -0.0001(18) 0.0051(16) 0.004(2)
C8_2 0.029(2) 0.035(2) 0.019(2) 0.0060(18) 0.0076(18) 0.000(2)
C9_2 0.021(2) 0.016(2) 0.034(2) 0.0029(18) 0.008(2) -0.0018(19)
C10_2 0.026(2) 0.016(2) 0.034(2) -0.0025(18) 0.0075(19) 0.0030(18)
O1_2 0.0271(16) 0.0227(14) 0.0201(13) -0.0006(11) 0.0114(11) 0.0033(12)
O2_2 0.0221(16) 0.0289(15) 0.0217(13) 0.0035(11) 0.0022(12) -0.0007(13)
O3_2 0.0229(16) 0.0254(15) 0.0245(13) 0.0006(12) 0.0033(12) 0.0021(13)
O4_2 0.0169(15) 0.0226(14) 0.0289(14) -0.0032(12) 0.0032(11) -0.0012(12)
O5_2 0.0231(16) 0.0219(14) 0.0239(14) 0.0029(11) 0.0123(12) -0.0015(12)
Ni2_2 0.0141(3) 0.0138(2) 0.0147(2) 0.0007(2) 0.00508(19) -0.0001(2)
O6_2 0.0121(14) 0.0222(13) 0.0238(13) 0.0074(13) 0.0080(11) 0.0037(13)
O7_2 0.0131(14) 0.0168(13) 0.0173(12) -0.0034(11) 0.0058(10) -0.0012(13)
O8_2 0.0127(14) 0.0278(15) 0.0174(12) 0.0064(10) 0.0041(12) 0.0007(12)
O9_2 0.0253(16) 0.0169(13) 0.0171(12) 0.0004(11) 0.0081(12) 0.0018(12)
O10_2 0.0190(15) 0.0173(13) 0.0156(12) 0.0007(10) 0.0015(11) -0.0019(12)
O11_2 0.0278(16) 0.0149(13) 0.0171(12) -0.0001(10) 0.0081(12) -0.0010(11)
N1_2 0.0183(19) 0.0233(19) 0.0179(16) 0.0001(14) 0.0038(13) -0.0010(15)
O12_2 0.0283(17) 0.0205(15) 0.0223(13) -0.0005(11) 0.0048(11) 0.0008(12)
O13_2 0.051(2) 0.0248(15) 0.0184(13) -0.0020(11) 0.0155(13) 0.0004(14)
O14_2 0.071(2) 0.0266(16) 0.0250(15) -0.0023(12) 0.0220(16) -0.0188(16)
N2_2 0.030(2) 0.0129(16) 0.0252(18) 0.0026(14) 0.0090(15) 0.0050(15)
O15_2 0.0339(17) 0.0226(14) 0.0203(14) 0.0011(11) 0.0148(12) 0.0019(13)
O16_2 0.0424(18) 0.0166(13) 0.0237(13) 0.0010(11) 0.0178(13) -0.0092(13)
O17_2 0.043(2) 0.0265(16) 0.0282(15) -0.0021(13) 0.0044(14) -0.0171(15)
O18_2 0.083(3) 0.0440(19) 0.0304(16) -0.0106(15) 0.0201(19) -0.0154(18)

loop_
_atom_type_symbol
_atom_type_description
_atom_type_scat_dispersion_real
_atom_type_scat_dispersion_imag
_atom_type_scat_source
C C 0.0033 0.0016 'International Tables Vol C Tables 4.2.6.8 and 6.1.1.4'
H H 0.0000 0.0000 'International Tables Vol C Tables 4.2.6.8 and 6.1.1.4'
N N 0.0061 0.0033 'International Tables Vol C Tables 4.2.6.8 and 6.1.1.4'
O O 0.0106 0.0060 'International Tables Vol C Tables 4.2.6.8 and 6.1.1.4'
Ni Ni 0.3393 1.1124 'International Tables Vol C Tables 4.2.6.8 and 6.1.1.4'

loop_
_geom_angle_atom_site_label_1
_geom_angle_atom_site_label_2
_geom_angle_atom_site_label_3
_geom_angle
_geom_angle_site_symmetry_1
_geom_angle_site_symmetry_3
_geom_angle_publ_flag
O1_1 C1_1 C2_1 108.1(3) . . no
O1_1 C1_1 H1A_1 110.1 . . no
C2_1 C1_1 H1A_1 110.1 . . no
O1_1 C1_1 H1B_1 110.1 . . no
C2_1 C1_1 H1B_1 110.1 . . no
H1A_1 C1_1 H1B_1 108.4 . . no
O2_1 C2_1 C1_1 109.8(3) . . no
O2_1 C2_1 H2A_1 109.7 . . no
C1_1 C2_1 H2A_1 109.7 . . no
O2_1 C2_1 H2B_1 109.7 . . no
C1_1 C2_1 H2B_1 109.7 . . no
H2A_1 C2_1 H2B_1 108.2 . . no
O2_1 C3_1 C4_1 112.3(3) . . no
O2_1 C3_1 H3A_1 109.1 . . no
C4_1 C3_1 H3A_1 109.1 . . no
O2_1 C3_1 H3B_1 109.1 . . no
C4_1 C3_1 H3B_1 109.1 . . no
H3A_1 C3_1 H3B_1 107.9 . . no
O3_1 C4_1 C3_1 108.2(3) . . no
O3_1 C4_1 H4A_1 110.1 . . no
C3_1 C4_1 H4A_1 110.1 . . no
O3_1 C4_1 H4B_1 110.1 . . no
C3_1 C4_1 H4B_1 110.1 . . no
H4A_1 C4_1 H4B_1 108.4 . . no
O3_1 C5_1 C6_1 108.9(3) . . no
O3_1 C5_1 H5A_1 109.9 . . no
C6_1 C5_1 H5A_1 109.9 . . no
O3_1 C5_1 H5B_1 109.9 . . no
C6_1 C5_1 H5B_1 109.9 . . no
H5A_1 C5_1 H5B_1 108.3 . . no
O4_1 C6_1 C5_1 108.2(3) . . no
O4_1 C6_1 H6A_1 110.1 . . no
C5_1 C6_1 H6A_1 110.1 . . no
O4_1 C6_1 H6B_1 110.1 . . no
C5_1 C6_1 H6B_1 110.1 . . no
H6A_1 C6_1 H6B_1 108.4 . . no
O4_1 C7_1 C8_1 108.0(3) . . no
O4_1 C7_1 H7A_1 110.1 . . no
C8_1 C7_1 H7A_1 110.1 . . no
O4_1 C7_1 H7B_1 110.1 . . no
C8_1 C7_1 H7B_1 110.1 . . no
H7A_1 C7_1 H7B_1 108.4 . . no
O5_1 C8_1 C7_1 108.3(3) . . no
O5_1 C8_1 H8A_1 110.0 . . no
C7_1 C8_1 H8A_1 110.0 . . no
O5_1 C8_1 H8B_1 110.0 . . no
C7_1 C8_1 H8B_1 110.0 . . no
H8A_1 C8_1 H8B_1 108.4 . . no
O5_1 C9_1 C10_1 106.9(3) . . no
O5_1 C9_1 H9A_1 110.3 . . no
C10_1 C9_1 H9A_1 110.3 . . no
O5_1 C9_1 H9B_1 110.3 . . no
C10_1 C9_1 H9B_1 110.3 . . no
H9A_1 C9_1 H9B_1 108.6 . . no
O1_1 C10_1 C9_1 107.9(3) . . no
O1_1 C10_1 H10A_1 110.1 . . no
C9_1 C10_1 H10A_1 110.1 . . no
O1_1 C10_1 H10B_1 110.1 . . no
C9_1 C10_1 H10B_1 110.1 . . no
H10A_1 C10_1 H10B_1 108.4 . . no
C1_1 O1_1 C10_1 113.1(3) . . no
C2_1 O2_1 C3_1 114.6(3) . . no
C4_1 O3_1 C5_1 111.9(3) . . no
C7_1 O4_1 C6_1 114.2(3) . . no
C9_1 O5_1 C8_1 113.5(3) . . no
O7_1 Ni1_1 O8_1 88.51(9) . . no
O7_1 Ni1_1 O6_1 173.72(11) . . no
O8_1 Ni1_1 O6_1 87.54(10) . . no
O7_1 Ni1_1 O11_1 90.25(10) . . no
O8_1 Ni1_1 O11_1 88.87(10) . . no
O6_1 Ni1_1 O11_1 94.54(11) . . no
O7_1 Ni1_1 O10_1 93.01(9) . . no
O8_1 Ni1_1 O10_1 176.40(10) . . no
O6_1 Ni1_1 O10_1 91.22(10) . . no
O11_1 Ni1_1 O10_1 87.86(9) . . no
O7_1 Ni1_1 O9_1 85.72(9) . . no
O8_1 Ni1_1 O9_1 94.51(9) . . no
O6_1 Ni1_1 O9_1 89.73(10) . . no
O11_1 Ni1_1 O9_1 174.66(10) . . no
O10_1 Ni1_1 O9_1 88.86(9) . . no
Ni1_1 O6_1 H6C_1 124(2) . . no
Ni1_1 O6_1 H6D_1 131(2) . . no
H6C_1 O6_1 H6D_1 103.3(15) . . no
Ni1_1 O7_1 H7C_1 116(2) . . no
Ni1_1 O7_1 H7D_1 124(2) . . no
H7C_1 O7_1 H7D_1 102.0(15) . . no
Ni1_1 O8_1 H8C_1 117(2) . . no
Ni1_1 O8_1 H8D_1 130(2) . . no
H8C_1 O8_1 H8D_1 105.6(15) . . no
Ni1_1 O9_1 H9C_1 108(2) . . no
Ni1_1 O9_1 H9D_1 119(2) . . no
H9C_1 O9_1 H9D_1 102.8(15) . . no
Ni1_1 O10_1 H10C_1 119(2) . . no
Ni1_1 O10_1 H10D_1 124(2) . . no
H10C_1 O10_1 H10D_1 102.1(14) . . no
Ni1_1 O11_1 H11C_1 111(2) . . no
Ni1_1 O11_1 H11D_1 128(2) . . no
H11C_1 O11_1 H11D_1 104.1(15) . . no
O12_1 N1_1 O14_1 120.7(3) . . no
O12_1 N1_1 O13_1 119.2(3) . . no
O14_1 N1_1 O13_1 120.0(3) . . no
O16_1 N2_1 O15_1 119.9(3) . . no
O16_1 N2_1 O17_1 119.2(3) . . no
O15_1 N2_1 O17_1 120.9(3) . . no
H18C_1 O18_1 H18D_1 104.5(16) . . no
H18C_1 O18'_1 H18D_1 99(4) . . no
O1_2 C1_2 C2_2 107.9(3) . . no
O1_2 C1_2 H1A_2 110.1 . . no
C2_2 C1_2 H1A_2 110.1 . . no
O1_2 C1_2 H1B_2 110.1 . . no
C2_2 C1_2 H1B_2 110.1 . . no
H1A_2 C1_2 H1B_2 108.4 . . no
O2_2 C2_2 C1_2 109.8(3) . . no
O2_2 C2_2 H2A_2 109.7 . . no
C1_2 C2_2 H2A_2 109.7 . . no
O2_2 C2_2 H2B_2 109.7 . . no
C1_2 C2_2 H2B_2 109.7 . . no
H2A_2 C2_2 H2B_2 108.2 . . no
O2_2 C3_2 C4_2 111.2(3) . . no
O2_2 C3_2 H3A_2 109.4 . . no
C4_2 C3_2 H3A_2 109.4 . . no
O2_2 C3_2 H3B_2 109.4 . . no
C4_2 C3_2 H3B_2 109.4 . . no
H3A_2 C3_2 H3B_2 108.0 . . no
O3_2 C4_2 C3_2 108.1(3) . . no
O3_2 C4_2 H4A_2 110.1 . . no
C3_2 C4_2 H4A_2 110.1 . . no
O3_2 C4_2 H4B_2 110.1 . . no
C3_2 C4_2 H4B_2 110.1 . . no
H4A_2 C4_2 H4B_2 108.4 . . no
O3_2 C5_2 C6_2 108.8(3) . . no
O3_2 C5_2 H5A_2 109.9 . . no
C6_2 C5_2 H5A_2 109.9 . . no
O3_2 C5_2 H5B_2 109.9 . . no
C6_2 C5_2 H5B_2 109.9 . . no
H5A_2 C5_2 H5B_2 108.3 . . no
O4_2 C6_2 C5_2 108.1(3) . . no
O4_2 C6_2 H6A_2 110.1 . . no
C5_2 C6_2 H6A_2 110.1 . . no
O4_2 C6_2 H6B_2 110.1 . . no
C5_2 C6_2 H6B_2 110.1 . . no
H6A_2 C6_2 H6B_2 108.4 . . no
O4_2 C7_2 C8_2 108.2(3) . . no
O4_2 C7_2 H7A_2 110.1 . . no
C8_2 C7_2 H7A_2 110.1 . . no
O4_2 C7_2 H7B_2 110.1 . . no
C8_2 C7_2 H7B_2 110.1 . . no
H7A_2 C7_2 H7B_2 108.4 . . no
O5_2 C8_2 C7_2 107.1(3) . . no
O5_2 C8_2 H8A_2 110.3 . . no
C7_2 C8_2 H8A_2 110.3 . . no
O5_2 C8_2 H8B_2 110.3 . . no
C7_2 C8_2 H8B_2 110.3 . . no
H8A_2 C8_2 H8B_2 108.6 . . no
O5_2 C9_2 C10_2 107.7(3) . . no
O5_2 C9_2 H9A_2 110.2 . . no
C10_2 C9_2 H9A_2 110.2 . . no
O5_2 C9_2 H9B_2 110.2 . . no
C10_2 C9_2 H9B_2 110.2 . . no
H9A_2 C9_2 H9B_2 108.5 . . no
O1_2 C10_2 C9_2 107.3(3) . . no
O1_2 C10_2 H10A_2 110.3 . . no
C9_2 C10_2 H10A_2 110.3 . . no
O1_2 C10_2 H10B_2 110.3 . . no
C9_2 C10_2 H10B_2 110.3 . . no
H10A_2 C10_2 H10B_2 108.5 . . no
C10_2 O1_2 C1_2 112.5(3) . . no
C2_2 O2_2 C3_2 113.0(3) . . no
C4_2 O3_2 C5_2 112.4(3) . . no
C6_2 O4_2 C7_2 115.7(3) . . no
C8_2 O5_2 C9_2 114.7(3) . . no
O7_2 Ni2_2 O11_2 90.22(10) . . no
O7_2 Ni2_2 O6_2 174.69(11) . . no
O11_2 Ni2_2 O6_2 93.59(11) . . no
O7_2 Ni2_2 O9_2 85.77(10) . . no
O11_2 Ni2_2 O9_2 173.47(10) . . no
O6_2 Ni2_2 O9_2 90.76(11) . . no
O7_2 Ni2_2 O8_2 89.48(9) . . no
O11_2 Ni2_2 O8_2 90.46(9) . . no
O6_2 Ni2_2 O8_2 86.79(10) . . no
O9_2 Ni2_2 O8_2 94.64(9) . . no
O7_2 Ni2_2 O10_2 92.40(9) . . no
O11_2 Ni2_2 O10_2 87.94(9) . . no
O6_2 Ni2_2 O10_2 91.43(9) . . no
O9_2 Ni2_2 O10_2 87.09(9) . . no
O8_2 Ni2_2 O10_2 177.53(10) . . no
Ni2_2 O6_2 H6C_2 125(2) . . no
Ni2_2 O6_2 H6D_2 130(2) . . no
H6C_2 O6_2 H6D_2 103.8(15) . . no
Ni2_2 O7_2 H7C_2 118(2) . . no
Ni2_2 O7_2 H7D_2 121(2) . . no
H7C_2 O7_2 H7D_2 102.6(15) . . no
Ni2_2 O8_2 H8C_2 116(2) . . no
Ni2_2 O8_2 H8D_2 120(2) . . no
H8C_2 O8_2 H8D_2 104.1(15) . . no
Ni2_2 O9_2 H9C_2 113(2) . . no
Ni2_2 O9_2 H9D_2 126(2) . . no
H9C_2 O9_2 H9D_2 107.2(16) . . no
Ni2_2 O10_2 H10C_2 115(2) . . no
Ni2_2 O10_2 H10D_2 117(2) . . no
H10C_2 O10_2 H10D_2 102.8(15) . . no
Ni2_2 O11_2 H11C_2 115(2) . . no
Ni2_2 O11_2 H11D_2 128(2) . . no
H11C_2 O11_2 H11D_2 103.4(15) . . no
O14_2 N1_2 O13_2 120.7(3) . . no
O14_2 N1_2 O12_2 119.6(3) . . no
O13_2 N1_2 O12_2 119.6(3) . . no
O15_2 N2_2 O16_2 120.0(3) . . no
O15_2 N2_2 O17_2 120.9(3) . . no
O16_2 N2_2 O17_2 119.1(3) . . no
H18C_2 O18_2 H18D_2 100.9(15) . . no

loop_
_geom_bond_atom_site_label_1
_geom_bond_atom_site_label_2
_geom_bond_distance
_geom_bond_site_symmetry_2
_geom_bond_publ_flag
C1_1 O1_1 1.418(4) . no
C1_1 C2_1 1.504(5) . no
C1_1 H1A_1 0.9900 . no
C1_1 H1B_1 0.9900 . no
C2_1 O2_1 1.427(4) . no
C2_1 H2A_1 0.9900 . no
C2_1 H2B_1 0.9900 . no
C3_1 O2_1 1.430(4) . no
C3_1 C4_1 1.502(5) . no
C3_1 H3A_1 0.9900 . no
C3_1 H3B_1 0.9900 . no
C4_1 O3_1 1.416(4) . no
C4_1 H4A_1 0.9900 . no
C4_1 H4B_1 0.9900 . no
C5_1 O3_1 1.423(4) . no
C5_1 C6_1 1.498(5) . no
C5_1 H5A_1 0.9900 . no
C5_1 H5B_1 0.9900 . no
C6_1 O4_1 1.434(4) . no
C6_1 H6A_1 0.9900 . no
C6_1 H6B_1 0.9900 . no
C7_1 O4_1 1.426(4) . no
C7_1 C8_1 1.501(5) . no
C7_1 H7A_1 0.9900 . no
C7_1 H7B_1 0.9900 . no
C8_1 O5_1 1.430(4) . no
C8_1 H8A_1 0.9900 . no
C8_1 H8B_1 0.9900 . no
C9_1 O5_1 1.427(4) . no
C9_1 C10_1 1.507(5) . no
C9_1 H9A_1 0.9900 . no
C9_1 H9B_1 0.9900 . no
C10_1 O1_1 1.439(4) . no
C10_1 H10A_1 0.9900 . no
C10_1 H10B_1 0.9900 . no
Ni1_1 O7_1 2.040(2) . no
Ni1_1 O8_1 2.044(2) . no
Ni1_1 O6_1 2.045(2) . no
Ni1_1 O11_1 2.046(2) . no
Ni1_1 O10_1 2.058(2) . no
Ni1_1 O9_1 2.072(2) . no
O6_1 H6C_1 0.840(10) . no
O6_1 H6D_1 0.838(10) . no
O7_1 H7C_1 0.837(10) . no
O7_1 H7D_1 0.846(10) . no
O8_1 H8C_1 0.827(10) . no
O8_1 H8D_1 0.836(10) . no
O9_1 H9C_1 0.839(10) . no
O9_1 H9D_1 0.845(10) . no
O10_1 H10C_1 0.851(10) . no
O10_1 H10D_1 0.849(10) . no
O11_1 H11C_1 0.832(10) . no
O11_1 H11D_1 0.845(10) . no
N1_1 O12_1 1.242(4) . no
N1_1 O14_1 1.247(3) . no
N1_1 O13_1 1.255(3) . no
N2_1 O16_1 1.249(3) . no
N2_1 O15_1 1.251(3) . no
N2_1 O17_1 1.253(4) . no
O18_1 H18C_1 0.836(10) . no
O18_1 H18D_1 0.840(10) . no
O18'_1 H18C_1 0.74(4) . no
O18'_1 H18D_1 0.99(3) . no
C1_2 O1_2 1.432(4) . no
C1_2 C2_2 1.503(5) . no
C1_2 H1A_2 0.9900 . no
C1_2 H1B_2 0.9900 . no
C2_2 O2_2 1.420(4) . no
C2_2 H2A_2 0.9900 . no
C2_2 H2B_2 0.9900 . no
C3_2 O2_2 1.444(4) . no
C3_2 C4_2 1.518(5) . no
C3_2 H3A_2 0.9900 . no
C3_2 H3B_2 0.9900 . no
C4_2 O3_2 1.416(4) . no
C4_2 H4A_2 0.9900 . no
C4_2 H4B_2 0.9900 . no
C5_2 O3_2 1.431(4) . no
C5_2 C6_2 1.492(5) . no
C5_2 H5A_2 0.9900 . no
C5_2 H5B_2 0.9900 . no
C6_2 O4_2 1.424(4) . no
C6_2 H6A_2 0.9900 . no
C6_2 H6B_2 0.9900 . no
C7_2 O4_2 1.439(4) . no
C7_2 C8_2 1.491(5) . no
C7_2 H7A_2 0.9900 . no
C7_2 H7B_2 0.9900 . no
C8_2 O5_2 1.431(4) . no
C8_2 H8A_2 0.9900 . no
C8_2 H8B_2 0.9900 . no
C9_2 O5_2 1.440(4) . no
C9_2 C10_2 1.509(5) . no
C9_2 H9A_2 0.9900 . no
C9_2 H9B_2 0.9900 . no
C10_2 O1_2 1.425(4) . no
C10_2 H10A_2 0.9900 . no
C10_2 H10B_2 0.9900 . no
Ni2_2 O7_2 2.035(2) . no
Ni2_2 O11_2 2.041(2) . no
Ni2_2 O6_2 2.046(2) . no
Ni2_2 O9_2 2.055(2) . no
Ni2_2 O8_2 2.059(2) . no
Ni2_2 O10_2 2.068(2) . no
O6_2 H6C_2 0.841(10) . no
O6_2 H6D_2 0.835(10) . no
O7_2 H7C_2 0.842(10) . no
O7_2 H7D_2 0.847(10) . no
O8_2 H8C_2 0.840(10) . no
O8_2 H8D_2 0.836(10) . no
O9_2 H9C_2 0.830(10) . no
O9_2 H9D_2 0.830(10) . no
O10_2 H10C_2 0.845(10) . no
O10_2 H10D_2 0.841(10) . no
O11_2 H11C_2 0.841(10) . no
O11_2 H11D_2 0.844(10) . no
N1_2 O14_2 1.235(3) . no
N1_2 O13_2 1.251(3) . no
N1_2 O12_2 1.257(3) . no
N2_2 O15_2 1.250(3) . no
N2_2 O16_2 1.253(3) . no
N2_2 O17_2 1.254(4) . no
O18_2 H18C_2 0.860(10) . no
O18_2 H18D_2 0.850(10) . no

loop_
_geom_hbond_atom_site_label_D
_geom_hbond_atom_site_label_H
_geom_hbond_atom_site_label_A
_geom_hbond_distance_DH
_geom_hbond_distance_HA
_geom_hbond_distance_DA
_geom_hbond_angle_DHA
_geom_hbond_site_symmetry_A
O6_1 H6C_1 O3_1 0.840(10) 2.041(11) 2.873(4) 171(3) .
O6_1 H6D_1 O5_1 0.838(10) 1.901(12) 2.725(3) 167(3) .
O7_1 H7C_1 O4_2 0.837(10) 1.928(10) 2.764(3) 176(3) .
O7_1 H7D_1 O1_2 0.846(10) 1.928(12) 2.763(3) 169(3) .
O8_1 H8C_1 O2_1 0.827(10) 2.033(12) 2.848(4) 168(4) .
O8_1 H8D_1 O13_2 0.836(10) 2.002(11) 2.836(3) 175(4) 3_454
O9_1 H9C_1 O16_1 0.839(10) 1.937(13) 2.762(3) 167(4) 4
O9_1 H9D_1 O14_1 0.845(10) 2.026(11) 2.860(3) 169(3) .
O10_1 H10C_1 O12_1 0.851(10) 1.910(14) 2.739(3) 164(3) .
O10_1 H10D_1 O17_1 0.849(10) 1.918(11) 2.765(4) 175(3) .
O11_1 H11C_1 O15_1 0.832(10) 1.962(12) 2.787(3) 171(4) .
O11_1 H11D_1 O18_1 0.845(10) 1.868(11) 2.705(5) 170(3) .
O6_2 H6C_2 O3_2 0.841(10) 2.008(14) 2.822(4) 163(3) .
O6_2 H6D_2 O5_2 0.835(10) 1.918(11) 2.750(3) 174(3) .
O7_2 H7C_2 O4_1 0.842(10) 1.932(10) 2.771(3) 175(3) 1_655
O7_2 H7D_2 O1_1 0.847(10) 1.910(13) 2.742(3) 167(3) 1_655
O8_2 H8C_2 O2_2 0.840(10) 1.984(10) 2.822(4) 176(4) .
O8_2 H8D_2 O13_1 0.836(10) 2.035(14) 2.841(3) 162(3) 3_554
O9_2 H9C_2 O16_2 0.830(10) 1.891(12) 2.715(3) 172(3) 4_655
O9_2 H9D_2 O14_2 0.830(10) 1.999(10) 2.823(3) 172(3) .
O10_2 H10C_2 O12_2 0.845(10) 1.913(14) 2.733(3) 163(3) .
O10_2 H10D_2 O17_2 0.841(10) 1.893(13) 2.721(4) 168(3) .
O11_2 H11C_2 O15_2 0.841(10) 1.924(10) 2.765(3) 178(4) .
O11_2 H11D_2 O18_2 0.844(10) 1.857(11) 2.698(4) 174(4) .
O18_2 H18D_2 O13_2 0.850(10) 2.098(16) 2.927(4) 165(4) 4_645

loop_
_geom_torsion_atom_site_label_1
_geom_torsion_atom_site_label_2
_geom_torsion_atom_site_label_3
_geom_torsion_atom_site_label_4
_geom_torsion
_geom_torsion_site_symmetry_1
_geom_torsion_site_symmetry_2
_geom_torsion_site_symmetry_3
_geom_torsion_site_symmetry_4
_geom_torsion_publ_flag
O1_1 C1_1 C2_1 O2_1 77.1(4) . . . . no
O2_1 C3_1 C4_1 O3_1 58.2(4) . . . . no
O3_1 C5_1 C6_1 O4_1 -71.5(4) . . . . no
O4_1 C7_1 C8_1 O5_1 66.3(4) . . . . no
O5_1 C9_1 C10_1 O1_1 -62.0(4) . . . . no
C2_1 C1_1 O1_1 C10_1 -170.7(3) . . . . no
C9_1 C10_1 O1_1 C1_1 175.4(3) . . . . no
C1_1 C2_1 O2_1 C3_1 -165.9(3) . . . . no
C4_1 C3_1 O2_1 C2_1 81.7(4) . . . . no
C3_1 C4_1 O3_1 C5_1 174.4(3) . . . . no
C6_1 C5_1 O3_1 C4_1 164.1(3) . . . . no
C8_1 C7_1 O4_1 C6_1 -169.6(3) . . . . no
C5_1 C6_1 O4_1 C7_1 161.5(3) . . . . no
C10_1 C9_1 O5_1 C8_1 168.1(3) . . . . no
C7_1 C8_1 O5_1 C9_1 -156.7(3) . . . . no
O1_2 C1_2 C2_2 O2_2 77.6(4) . . . . no
O2_2 C3_2 C4_2 O3_2 55.9(4) . . . . no
O3_2 C5_2 C6_2 O4_2 -73.7(4) . . . . no
O4_2 C7_2 C8_2 O5_2 68.3(4) . . . . no
O5_2 C9_2 C10_2 O1_2 -62.0(4) . . . . no
C9_2 C10_2 O1_2 C1_2 179.6(3) . . . . no
C2_2 C1_2 O1_2 C10_2 -166.3(3) . . . . no
C1_2 C2_2 O2_2 C3_2 -168.1(3) . . . . no
C4_2 C3_2 O2_2 C2_2 81.3(4) . . . . no
C3_2 C4_2 O3_2 C5_2 171.6(3) . . . . no
C6_2 C5_2 O3_2 C4_2 164.9(3) . . . . no
C5_2 C6_2 O4_2 C7_2 164.1(3) . . . . no
C8_2 C7_2 O4_2 C6_2 -164.7(3) . . . . no
C7_2 C8_2 O5_2 C9_2 -163.7(3) . . . . no
C10_2 C9_2 O5_2 C8_2 165.4(3) . . . . no
